data_4022784
loop_
_publ_author_name
'Devarajulu Sureshkumar'
'Thanikachalam Gunasundari'
'Venkataraman Ganesh'
'Srinivasan Chandrasekaran'

_publ_section_title
;
 Regio- and Stereospecific Synthesis of \b-Sulfonamidodisulfides
 and \b-Sulfonamidosulfides from Aziridines using Tetrathiomolybdate
 as a Sulfur Transfer Reagent
;
_journal_name_full 'Journal of Organic Chemistry'
_journal_page_first 2106
_journal_page_last 2117
_journal_paper_doi 10.1021/jo0624389
_journal_volume 72
_journal_year 2007
_chemical_formula_moiety 'C13 H20 N O2 S2'
_chemical_formula_sum 'C13 H20 N O2 S2'
_chemical_formula_weight 286.42
_chemical_melting_point 405.15
_chemical_name_common beta-aminodisulfie
_chemical_name_systematic
;
 ?
;
_space_group_IT_number 15
_symmetry_cell_setting monoclinic
_symmetry_space_group_name_Hall '-C 2yc'
_symmetry_space_group_name_H-M 'C 1 2/c 1'
_atom_sites_solution_hydrogens geom
_atom_sites_solution_primary direct
_atom_sites_solution_secondary difmap
_audit_creation_method SHELXL-97
_cell_angle_alpha 90.00
_cell_angle_beta 112.666(10)
_cell_angle_gamma 90.00
_cell_formula_units_Z 8
_cell_length_a 17.075(5)
_cell_length_b 9.416(3)
_cell_length_c 20.892(5)
_cell_measurement_temperature 296(2)
_cell_measurement_theta_max 25.00
_cell_measurement_theta_min 2.11
_cell_volume 3099.6(15)
_computing_cell_refinement SMART
_computing_data_collection 'SMART (Bruker, 1998)'
_computing_data_reduction 'SAINT (Bruker, 1998)'
_computing_molecular_graphics 'Ortep-3 for Windows (Farrugia, 1997) and CAMERON (Watkin et al., 1993)'
_computing_publication_material 'PLATON (Spek, 2003)'
_computing_structure_refinement 'SHELXL-97 (Sheldrick, 1997)'
_computing_structure_solution 'SIR92 (Altomare et al., 1993)'
_diffrn_ambient_temperature 296(2)
_diffrn_measured_fraction_theta_full 0.999
_diffrn_measured_fraction_theta_max 0.999
_diffrn_measurement_device_type 'Bruker SMART CCD area detector'
_diffrn_measurement_method '\f and \w scans'
_diffrn_radiation_monochromator graphite
_diffrn_radiation_source 'fine-focus sealed tube'
_diffrn_radiation_type MoK\a
_diffrn_radiation_wavelength 0.71073
_diffrn_reflns_av_R_equivalents 0.0643
_diffrn_reflns_av_sigmaI/netI 0.0434
_diffrn_reflns_limit_h_max 20
_diffrn_reflns_limit_h_min -20
_diffrn_reflns_limit_k_max 11
_diffrn_reflns_limit_k_min -11
_diffrn_reflns_limit_l_max 24
_diffrn_reflns_limit_l_min -24
_diffrn_reflns_number 13662
_diffrn_reflns_theta_full 25.00
_diffrn_reflns_theta_max 25.00
_diffrn_reflns_theta_min 2.11
_exptl_absorpt_coefficient_mu 0.338
_exptl_absorpt_correction_T_max 0.9734
_exptl_absorpt_correction_T_min 0.9263
_exptl_absorpt_correction_type multi-scan
_exptl_absorpt_process_details '(SADABS; Sheldrick, 1997)'
_exptl_crystal_colour colorless
_exptl_crystal_density_diffrn 1.228
_exptl_crystal_density_method 'not measured'
_exptl_crystal_description block
_exptl_crystal_F_000 1224
_exptl_crystal_size_max 0.23
_exptl_crystal_size_mid 0.19
_exptl_crystal_size_min 0.08
_refine_diff_density_max 0.451
_refine_diff_density_min -0.251
_refine_diff_density_rms 0.065
_refine_ls_extinction_method none
_refine_ls_goodness_of_fit_ref 1.061
_refine_ls_hydrogen_treatment refall
_refine_ls_matrix_type full
_refine_ls_number_parameters 166
_refine_ls_number_reflns 2740
_refine_ls_number_restraints 0
_refine_ls_restrained_S_all 1.061
_refine_ls_R_factor_all 0.1082
_refine_ls_R_factor_gt 0.0764
_refine_ls_shift/su_max 0.000
_refine_ls_shift/su_mean 0.000
_refine_ls_structure_factor_coef Fsqd
_refine_ls_weighting_details 'calc w=1/[\s^2^(Fo^2^)+(0.0913P)^2^+3.7564P] where P=(Fo^2^+2Fc^2^)/3'
_refine_ls_weighting_scheme calc
_refine_ls_wR_factor_gt 0.1782
_refine_ls_wR_factor_ref 0.1938
_reflns_number_gt 1934
_reflns_number_total 2740
_reflns_threshold_expression I>2sigma(I)
_cod_data_source_file jo0624389si20070101_074737_04.cif
_cod_data_source_block compound9a
_cod_depositor_comments
;
The following automatic conversions were performed:

'_chemical_melting_point' value '132 deg' was changed to '405.15' -
it was converted from degrees Celsius(C) to
Kelvins(K).

'_symmetry_cell_setting' tag value 'Monoclini' was
replaced with 'monoclinic' value.

Automatic conversion script
Id: cif_fix_values 1646 2011-03-28 12:23:43Z adriana 
;
_cod_original_sg_symbol_H-M 'C 2/c'
_cod_database_code 4022784

loop_
_symmetry_equiv_pos_as_xyz
'x, y, z'
'-x, y, -z+1/2'
'x+1/2, y+1/2, z'
'-x+1/2, y+1/2, -z+1/2'
'-x, -y, -z'
'x, -y, z-1/2'
'-x+1/2, -y+1/2, -z'
'x+1/2, -y+1/2, z-1/2'

loop_
_atom_site_label
_atom_site_type_symbol
_atom_site_fract_x
_atom_site_fract_y
_atom_site_fract_z
_atom_site_U_iso_or_equiv
_atom_site_adp_type
_atom_site_occupancy
_atom_site_symmetry_multiplicity
_atom_site_calc_flag
_atom_site_refinement_flags
S1 S 0.52408(10) 0.59676(14) 0.21258(6) 0.0961(6) Uani 1 1 d .
S3 S 0.28727(7) 0.23340(11) 0.11855(5) 0.0609(4) Uani 1 1 d .
O1 O 0.34782(18) 0.2017(3) 0.18651(14) 0.0739(9) Uani 1 1 d .
O2 O 0.25913(19) 0.1236(3) 0.06734(14) 0.0726(8) Uani 1 1 d .
N1 N 0.3275(2) 0.3543(4) 0.08627(16) 0.0630(9) Uani 1 1 d .
H1 H 0.3238 0.3454 0.0442 0.076 Uiso 1 1 calc R
C1 C 0.5900(4) 0.3974(8) 0.1157(4) 0.130(2) Uani 1 1 d .
H1A H 0.6297 0.4622 0.1473 0.156 Uiso 1 1 calc R
H1B H 0.6035 0.3854 0.0755 0.156 Uiso 1 1 calc R
H1C H 0.5934 0.3073 0.1381 0.156 Uiso 1 1 calc R
C2 C 0.5004(3) 0.4566(6) 0.0939(2) 0.0840(14) Uani 1 1 d .
H2A H 0.4998 0.5530 0.0774 0.101 Uiso 1 1 calc R
H2B H 0.4625 0.4005 0.0555 0.101 Uiso 1 1 calc R
C3 C 0.4664(3) 0.4576(5) 0.1514(2) 0.0655(11) Uani 1 1 d .
H3 H 0.4801 0.3661 0.1756 0.079 Uiso 1 1 calc R
C4 C 0.3709(3) 0.4807(4) 0.1268(2) 0.0649(11) Uani 1 1 d .
H4 H 0.3569 0.4856 0.1680 0.078 Uiso 1 1 calc R
C5 C 0.3379(3) 0.6149(5) 0.0851(2) 0.0831(14) Uani 1 1 d .
H5A H 0.3774 0.6917 0.1060 0.100 Uiso 1 1 calc R
H5B H 0.3358 0.6007 0.0385 0.100 Uiso 1 1 calc R
C6 C 0.2519(5) 0.6577(8) 0.0808(4) 0.148(3) Uani 1 1 d .
H6A H 0.2106 0.5909 0.0526 0.178 Uiso 1 1 calc R
H6B H 0.2386 0.7506 0.0605 0.178 Uiso 1 1 calc R
H6C H 0.2512 0.6593 0.1265 0.178 Uiso 1 1 calc R
C7 C 0.1981(3) 0.3062(4) 0.1275(2) 0.0601(10) Uani 1 1 d .
C8 C 0.1218(3) 0.3129(5) 0.0705(2) 0.0732(12) Uani 1 1 d .
H8 H 0.1175 0.2747 0.0282 0.088 Uiso 1 1 calc R
C9 C 0.0531(3) 0.3758(5) 0.0768(3) 0.0841(14) Uani 1 1 d .
H9 H 0.0018 0.3773 0.0385 0.101 Uiso 1 1 calc R
C10 C 0.0570(3) 0.4371(5) 0.1379(3) 0.0835(14) Uani 1 1 d .
C11 C 0.1329(4) 0.4300(5) 0.1938(3) 0.0870(15) Uani 1 1 d .
H11 H 0.1373 0.4707 0.2356 0.104 Uiso 1 1 calc R
C12 C 0.2025(3) 0.3642(5) 0.1895(2) 0.0760(13) Uani 1 1 d .
H12 H 0.2528 0.3587 0.2285 0.091 Uiso 1 1 calc R
C13 C -0.0186(4) 0.5067(7) 0.1441(4) 0.120(2) Uani 1 1 d .
H13A H -0.0367 0.4520 0.1747 0.145 Uiso 1 1 calc R
H13B H -0.0638 0.5118 0.0992 0.145 Uiso 1 1 calc R
H13C H -0.0036 0.6008 0.1624 0.145 Uiso 1 1 calc R

loop_
_atom_site_aniso_label
_atom_site_aniso_U_11
_atom_site_aniso_U_22
_atom_site_aniso_U_33
_atom_site_aniso_U_23
_atom_site_aniso_U_13
_atom_site_aniso_U_12
S1 0.1212(12) 0.0819(9) 0.0614(8) 0.0109(6) 0.0090(7) -0.0279(8)
S3 0.0605(7) 0.0728(7) 0.0468(6) 0.0044(5) 0.0179(5) 0.0132(5)
O1 0.0690(19) 0.090(2) 0.0558(17) 0.0167(15) 0.0169(14) 0.0172(16)
O2 0.080(2) 0.0751(19) 0.0634(17) -0.0080(15) 0.0290(15) 0.0103(16)
N1 0.062(2) 0.083(2) 0.0431(17) -0.0013(16) 0.0193(16) 0.0093(18)
C1 0.090(4) 0.174(7) 0.141(5) 0.035(5) 0.061(4) 0.024(4)
C2 0.071(3) 0.114(4) 0.066(3) 0.012(3) 0.026(2) 0.002(3)
C3 0.070(3) 0.072(3) 0.047(2) 0.011(2) 0.014(2) 0.003(2)
C4 0.075(3) 0.073(3) 0.047(2) 0.011(2) 0.023(2) 0.012(2)
C5 0.088(4) 0.082(3) 0.075(3) 0.019(3) 0.027(3) 0.021(3)
C6 0.156(6) 0.145(6) 0.174(7) 0.084(5) 0.097(6) 0.093(5)
C7 0.061(3) 0.065(2) 0.049(2) 0.0003(19) 0.0158(19) 0.001(2)
C8 0.065(3) 0.087(3) 0.062(3) -0.005(2) 0.018(2) 0.014(2)
C9 0.064(3) 0.094(4) 0.088(4) 0.003(3) 0.022(3) 0.011(3)
C10 0.076(3) 0.066(3) 0.124(4) 0.008(3) 0.056(3) 0.012(3)
C11 0.098(4) 0.090(3) 0.091(4) -0.023(3) 0.056(3) -0.007(3)
C12 0.070(3) 0.099(3) 0.060(3) -0.013(2) 0.026(2) -0.002(3)
C13 0.105(4) 0.098(4) 0.189(7) -0.001(4) 0.091(5) 0.022(4)

loop_
_atom_type_symbol
_atom_type_description
_atom_type_scat_dispersion_real
_atom_type_scat_dispersion_imag
_atom_type_scat_source
C C 0.0033 0.0016 'International Tables Vol C Tables 4.2.6.8 and 6.1.1.4'
H H 0.0000 0.0000 'International Tables Vol C Tables 4.2.6.8 and 6.1.1.4'
N N 0.0061 0.0033 'International Tables Vol C Tables 4.2.6.8 and 6.1.1.4'
O O 0.0106 0.0060 'International Tables Vol C Tables 4.2.6.8 and 6.1.1.4'
S S 0.1246 0.1234 'International Tables Vol C Tables 4.2.6.8 and 6.1.1.4'

loop_
_geom_angle_atom_site_label_1
_geom_angle_atom_site_label_2
_geom_angle_atom_site_label_3
_geom_angle
_geom_angle_site_symmetry_3
C3 S1 S1 105.62(16) 2_655
O1 S3 O2 119.84(19) .
O1 S3 N1 107.60(18) .
O2 S3 N1 105.82(17) .
O1 S3 C7 107.63(18) .
O2 S3 C7 107.98(19) .
N1 S3 C7 107.38(18) .
C4 N1 S3 122.0(3) .
C4 N1 H1 119.0 .
S3 N1 H1 119.0 .
C2 C1 H1A 109.5 .
C2 C1 H1B 109.5 .
H1A C1 H1B 109.5 .
C2 C1 H1C 109.5 .
H1A C1 H1C 109.5 .
H1B C1 H1C 109.5 .
C3 C2 C1 114.3(4) .
C3 C2 H2A 108.7 .
C1 C2 H2A 108.7 .
C3 C2 H2B 108.7 .
C1 C2 H2B 108.7 .
H2A C2 H2B 107.6 .
C2 C3 C4 114.7(3) .
C2 C3 S1 106.8(3) .
C4 C3 S1 110.6(3) .
C2 C3 H3 108.2 .
C4 C3 H3 108.2 .
S1 C3 H3 108.2 .
N1 C4 C5 110.4(3) .
N1 C4 C3 108.2(3) .
C5 C4 C3 115.2(4) .
N1 C4 H4 107.6 .
C5 C4 H4 107.6 .
C3 C4 H4 107.6 .
C6 C5 C4 113.6(4) .
C6 C5 H5A 108.8 .
C4 C5 H5A 108.8 .
C6 C5 H5B 108.8 .
C4 C5 H5B 108.8 .
H5A C5 H5B 107.7 .
C5 C6 H6A 109.5 .
C5 C6 H6B 109.5 .
H6A C6 H6B 109.5 .
C5 C6 H6C 109.5 .
H6A C6 H6C 109.5 .
H6B C6 H6C 109.5 .
C12 C7 C8 118.8(4) .
C12 C7 S3 121.4(3) .
C8 C7 S3 119.7(3) .
C9 C8 C7 119.7(4) .
C9 C8 H8 120.1 .
C7 C8 H8 120.1 .
C8 C9 C10 122.2(5) .
C8 C9 H9 118.9 .
C10 C9 H9 118.9 .
C11 C10 C9 117.5(4) .
C11 C10 C13 120.6(6) .
C9 C10 C13 121.8(6) .
C10 C11 C12 121.5(5) .
C10 C11 H11 119.2 .
C12 C11 H11 119.2 .
C11 C12 C7 120.2(4) .
C11 C12 H12 119.9 .
C7 C12 H12 119.9 .
C10 C13 H13A 109.5 .
C10 C13 H13B 109.5 .
H13A C13 H13B 109.5 .
C10 C13 H13C 109.5 .
H13A C13 H13C 109.5 .
H13B C13 H13C 109.5 .

loop_
_geom_bond_atom_site_label_1
_geom_bond_atom_site_label_2
_geom_bond_distance
_geom_bond_site_symmetry_2
S1 C3 1.831(4) .
S1 S1 2.028(3) 2_655
S3 O1 1.429(3) .
S3 O2 1.432(3) .
S3 N1 1.606(4) .
S3 C7 1.744(4) .
N1 C4 1.483(5) .
N1 H1 0.8600 .
C1 C2 1.524(7) .
C1 H1A 0.9600 .
C1 H1B 0.9600 .
C1 H1C 0.9600 .
C2 C3 1.522(6) .
C2 H2A 0.9700 .
C2 H2B 0.9700 .
C3 C4 1.525(6) .
C3 H3 0.9800 .
C4 C5 1.515(6) .
C4 H4 0.9800 .
C5 C6 1.491(7) .
C5 H5A 0.9700 .
C5 H5B 0.9700 .
C6 H6A 0.9600 .
C6 H6B 0.9600 .
C6 H6C 0.9600 .
C7 C12 1.381(6) .
C7 C8 1.386(6) .
C8 C9 1.365(6) .
C8 H8 0.9300 .
C9 C10 1.378(7) .
C9 H9 0.9300 .
C10 C11 1.372(7) .
C10 C13 1.497(7) .
C11 C12 1.375(7) .
C11 H11 0.9300 .
C12 H12 0.9300 .
C13 H13A 0.9600 .
C13 H13B 0.9600 .
C13 H13C 0.9600 .

loop_
_geom_torsion_atom_site_label_1
_geom_torsion_atom_site_label_2
_geom_torsion_atom_site_label_3
_geom_torsion_atom_site_label_4
_geom_torsion
_geom_torsion_site_symmetry_1
O1 S3 N1 C4 -45.1(3) .
O2 S3 N1 C4 -174.4(3) .
C7 S3 N1 C4 70.5(3) .
C1 C2 C3 C4 -165.4(5) .
C1 C2 C3 S1 71.7(5) .
S1 S1 C3 C2 179.2(3) 2_655
S1 S1 C3 C4 53.8(3) 2_655
S3 N1 C4 C5 -131.1(3) .
S3 N1 C4 C3 102.0(4) .
C2 C3 C4 N1 67.7(5) .
S1 C3 C4 N1 -171.5(2) .
C2 C3 C4 C5 -56.3(5) .
S1 C3 C4 C5 64.5(4) .
N1 C4 C5 C6 75.1(6) .
C3 C4 C5 C6 -162.0(5) .
O1 S3 C7 C12 19.9(4) .
O2 S3 C7 C12 150.6(4) .
N1 S3 C7 C12 -95.7(4) .
O1 S3 C7 C8 -163.3(4) .
O2 S3 C7 C8 -32.6(4) .
N1 S3 C7 C8 81.1(4) .
C12 C7 C8 C9 -0.1(7) .
S3 C7 C8 C9 -177.0(4) .
C7 C8 C9 C10 1.7(8) .
C8 C9 C10 C11 -1.6(8) .
C8 C9 C10 C13 179.6(5) .
C9 C10 C11 C12 -0.1(8) .
C13 C10 C11 C12 178.7(5) .
C10 C11 C12 C7 1.7(8) .
C8 C7 C12 C11 -1.5(7) .
S3 C7 C12 C11 175.3(4) .
